data_4318889
loop_
_publ_author_name
'Garth R. Giesbrecht'
'John C. Gordon'
'David L. Clark'
'Brian L. Scott'
'John G. Watkin'
'Kenneth J. Young'

_publ_section_title
;
 Salt-Free Synthesis of Samarium-Aluminum Mixed-Metal Alkoxides: X-ray
 Crystal Structures of
 {[(i-Pr-O)(i-Bu)Al(\m-O-i-Pr)2Sm(O-i-Pr)(HO-i-Pr)](\m-O-i-Pr)}2,
 [(THF)2Sm(O-t-Bu)2(\m-O-t-Bu)2Al(i-Bu)2], Sm(OAr)3(THF)3 (Ar =
 2,4,6-Me3C6H2), [Nd(\m-OAr)(OAr)2(py)2]2 (Ar = 2,4,6-Me3C6H2), and
 (ArO)3Sm[(\m-O-t-Bu)2Al2(O-t-Bu)4] (Ar = 2,6-i-Pr2C6H3)
;
_journal_name_full 'Inorganic Chemistry'
_journal_page_first 6372
_journal_page_last 6379
_journal_paper_doi 10.1021/ic0203116
_journal_volume 41
_journal_year 2002
_chemical_formula_sum 'C60 H105 Al2 O9 Sm'
_chemical_formula_weight 1174.75
_chemical_name_systematic
;
?
;
_space_group_IT_number 14
_symmetry_cell_setting monoclinic
_symmetry_space_group_name_Hall '-P 2yn'
_symmetry_space_group_name_H-M 'P 1 21/n 1'
_atom_sites_solution_hydrogens geom
_atom_sites_solution_primary direct
_atom_sites_solution_secondary difmap
_audit_creation_method SHELXL-97
_cell_angle_alpha 90.00
_cell_angle_beta 92.2160(10)
_cell_angle_gamma 90.00
_cell_formula_units_Z 4
_cell_length_a 14.0960(7)
_cell_length_b 27.3037(15)
_cell_length_c 16.7893(9)
_cell_measurement_temperature 203(2)
_cell_volume 6456.9(6)
_computing_cell_refinement 'SAINT 4.05 (Bruker, 1996)'
_computing_data_collection 'SMART 4.210 (Bruker, 1996)'
_computing_data_reduction 'SAINT 4.05 (Bruker, 1996)'
_computing_molecular_graphics 'SHELXL-97 (Sheldrick, 1997)'
_computing_publication_material 'SHELXL-97 (Sheldrick, 1997)'
_computing_structure_refinement 'SHELXL-97 (Sheldrick, 1997)'
_computing_structure_solution 'SHELXS-86 (Sheldrick, 1985)'
_diffrn_ambient_temperature 203(2)
_diffrn_measured_fraction_theta_full 0.952
_diffrn_measured_fraction_theta_max 0.952
_diffrn_measurement_device_type 'Bruker P4/CCD'
_diffrn_measurement_method '\w and \f scans'
_diffrn_radiation_monochromator graphite
_diffrn_radiation_source 'fine-focus sealed tube'
_diffrn_radiation_type MoK\a
_diffrn_radiation_wavelength 0.71073
_diffrn_reflns_av_R_equivalents 0.0000
_diffrn_reflns_av_sigmaI/netI 0.1218
_diffrn_reflns_limit_h_max 15
_diffrn_reflns_limit_h_min -15
_diffrn_reflns_limit_k_max 30
_diffrn_reflns_limit_k_min 0
_diffrn_reflns_limit_l_max 18
_diffrn_reflns_limit_l_min 0
_diffrn_reflns_number 8915
_diffrn_reflns_theta_full 23.34
_diffrn_reflns_theta_max 23.34
_diffrn_reflns_theta_min 1.42
_diffrn_standards_decay_% '< 2'
_exptl_absorpt_coefficient_mu 0.985
_exptl_absorpt_correction_T_max 0.8198
_exptl_absorpt_correction_T_min 0.7631
_exptl_absorpt_process_details 'DIFABS (Walker and Stuart, 1983)'
_exptl_crystal_colour colorless
_exptl_crystal_density_diffrn 1.208
_exptl_crystal_density_method 'not measured'
_exptl_crystal_description irregular
_exptl_crystal_F_000 2500
_exptl_crystal_size_max 0.29
_exptl_crystal_size_mid 0.21
_exptl_crystal_size_min 0.21
_refine_diff_density_max 2.369
_refine_diff_density_min -1.182
_refine_diff_density_rms 0.129
_refine_ls_extinction_method none
_refine_ls_goodness_of_fit_ref 1.676
_refine_ls_hydrogen_treatment mixed
_refine_ls_matrix_type full
_refine_ls_number_parameters 644
_refine_ls_number_reflns 8915
_refine_ls_number_restraints 6
_refine_ls_restrained_S_all 1.678
_refine_ls_R_factor_all 0.1509
_refine_ls_R_factor_gt 0.0979
_refine_ls_shift/su_max 0.004
_refine_ls_shift/su_mean 0.000
_refine_ls_structure_factor_coef Fsqd
_refine_ls_weighting_details 'calc w=1/[\s^2^(Fo^2^)+(0.0332P)^2^+0.0000P] where P=(Fo^2^+2Fc^2^)/3'
_refine_ls_weighting_scheme calc
_refine_ls_wR_factor_gt 0.1659
_refine_ls_wR_factor_ref 0.1753
_reflns_number_gt 5802
_reflns_number_total 8915
_reflns_threshold_expression >2sigma(I)
_cod_data_source_file ic0203116_5.cif
_cod_data_source_block ccd263d
_cod_original_sg_symbol_H-M 'P 21/n'
_cod_database_code 4318889

loop_
_symmetry_equiv_pos_as_xyz
'x, y, z'
'-x+1/2, y+1/2, -z+1/2'
'-x, -y, -z'
'x-1/2, -y-1/2, z-1/2'

loop_
_atom_site_label
_atom_site_type_symbol
_atom_site_fract_x
_atom_site_fract_y
_atom_site_fract_z
_atom_site_U_iso_or_equiv
_atom_site_adp_type
_atom_site_occupancy
_atom_site_symmetry_multiplicity
_atom_site_calc_flag
_atom_site_refinement_flags
_atom_site_disorder_assembly
_atom_site_disorder_group
Sm1 Sm 0.71836(5) 0.16213(2) 0.77965(3) 0.0358(2) Uani 1 1 d . . .
Al1 Al 0.7506(3) 0.12017(11) 0.96974(17) 0.0334(9) Uani 1 1 d . . .
Al2 Al 0.7521(2) 0.08201(11) 1.12252(17) 0.0328(9) Uani 1 1 d . . .
O1 O 0.7151(5) 0.2385(2) 0.7409(4) 0.038(2) Uani 1 1 d . . .
O2 O 0.5782(7) 0.1385(3) 0.7422(4) 0.052(2) Uani 1 1 d . . .
O3 O 0.8148(6) 0.1287(3) 0.7016(4) 0.050(2) Uani 1 1 d . . .
O4 O 0.7544(5) 0.0913(2) 0.8783(3) 0.037(2) Uani 1 1 d . . .
O5 O 0.7362(5) 0.1785(2) 0.9303(3) 0.0344(19) Uani 1 1 d . . .
O6 O 0.6667(5) 0.0980(2) 1.0408(4) 0.0322(18) Uani 1 1 d . . .
O7 O 0.8348(5) 0.1063(2) 1.0484(4) 0.0291(18) Uani 1 1 d . . .
O8 O 0.7714(6) 0.0223(2) 1.1327(4) 0.048(2) Uani 1 1 d . . .
O9 O 0.7347(6) 0.1206(3) 1.1969(4) 0.048(2) Uani 1 1 d . . .
C1 C 0.7171(8) 0.2744(4) 0.6865(6) 0.037(3) Uani 1 1 d . . .
C2 C 0.7400(9) 0.3239(4) 0.7086(7) 0.046(3) Uani 1 1 d . . .
C3 C 0.7497(9) 0.3589(4) 0.6484(8) 0.051(4) Uani 1 1 d . . .
H3 H 0.7653 0.3909 0.6627 0.062 Uiso 1 1 calc R . .
C4 C 0.7372(10) 0.3478(5) 0.5713(8) 0.064(4) Uani 1 1 d . . .
H4 H 0.7470 0.3716 0.5328 0.077 Uiso 1 1 calc R . .
C5 C 0.7099(9) 0.3015(5) 0.5486(7) 0.056(4) Uani 1 1 d . . .
H5 H 0.6980 0.2947 0.4948 0.067 Uiso 1 1 calc R . .
C6 C 0.6998(9) 0.2646(4) 0.6043(7) 0.049(3) Uani 1 1 d . . .
C7 C 0.7525(12) 0.3379(5) 0.7927(7) 0.074(5) Uani 1 1 d . . .
H7 H 0.7505 0.3076 0.8240 0.089 Uiso 1 1 calc R . .
C8 C 0.6657(13) 0.3695(5) 0.8159(8) 0.106(7) Uani 1 1 d . . .
H8A H 0.6725 0.3785 0.8711 0.159 Uiso 1 1 calc R . .
H8B H 0.6084 0.3508 0.8074 0.159 Uiso 1 1 calc R . .
H8C H 0.6626 0.3984 0.7835 0.159 Uiso 1 1 calc R . .
C9 C 0.8432(13) 0.3640(6) 0.8173(10) 0.119(7) Uani 1 1 d . . .
H9A H 0.8437 0.3707 0.8734 0.179 Uiso 1 1 calc R . .
H9B H 0.8470 0.3943 0.7885 0.179 Uiso 1 1 calc R . .
H9C H 0.8965 0.3438 0.8056 0.179 Uiso 1 1 calc R . .
C10 C 0.6649(10) 0.2147(4) 0.5762(7) 0.049(3) Uani 1 1 d . . .
H10 H 0.6617 0.1941 0.6238 0.059 Uiso 1 1 calc R . .
C11 C 0.7331(11) 0.1902(5) 0.5218(9) 0.096(5) Uani 1 1 d . . .
H11A H 0.7949 0.1886 0.5477 0.144 Uiso 1 1 calc R . .
H11B H 0.7364 0.2086 0.4733 0.144 Uiso 1 1 calc R . .
H11C H 0.7113 0.1576 0.5098 0.144 Uiso 1 1 calc R . .
C12 C 0.5648(10) 0.2171(5) 0.5389(9) 0.088(5) Uani 1 1 d . . .
H12A H 0.5231 0.2320 0.5758 0.131 Uiso 1 1 calc R . .
H12B H 0.5430 0.1846 0.5266 0.131 Uiso 1 1 calc R . .
H12C H 0.5651 0.2362 0.4910 0.131 Uiso 1 1 calc R . .
C13 C 0.4898(12) 0.1399(5) 0.7104(7) 0.056(4) Uani 1 1 d . . .
C14 C 0.4613(12) 0.1104(5) 0.6502(8) 0.065(4) Uani 1 1 d . . .
C15 C 0.3711(17) 0.1119(6) 0.6158(10) 0.111(8) Uani 1 1 d . . .
H15 H 0.3535 0.0922 0.5725 0.134 Uiso 1 1 calc R . .
C16 C 0.3075(14) 0.1443(6) 0.6494(13) 0.113(8) Uani 1 1 d . . .
H16 H 0.2458 0.1460 0.6278 0.135 Uiso 1 1 calc R . .
C17 C 0.3309(12) 0.1721(5) 0.7096(10) 0.085(5) Uani 1 1 d . . .
H17 H 0.2860 0.1933 0.7296 0.103 Uiso 1 1 calc R . .
C18 C 0.4219(11) 0.1709(5) 0.7450(8) 0.057(4) Uani 1 1 d . . .
C19 C 0.5307(12) 0.0730(6) 0.6135(8) 0.086(5) Uani 1 1 d . . .
H19 H 0.5954 0.0826 0.6304 0.103 Uiso 1 1 calc R . .
C20 C 0.5264(16) 0.0709(7) 0.5218(10) 0.168(10) Uani 1 1 d . . .
H20A H 0.5388 0.1029 0.5008 0.251 Uiso 1 1 calc R . .
H20B H 0.4644 0.0603 0.5034 0.251 Uiso 1 1 calc R . .
H20C H 0.5732 0.0483 0.5040 0.251 Uiso 1 1 calc R . .
C21 C 0.5137(11) 0.0219(5) 0.6459(9) 0.094(5) Uani 1 1 d . . .
H21A H 0.5578 -0.0006 0.6236 0.141 Uiso 1 1 calc R . .
H21B H 0.4500 0.0118 0.6318 0.141 Uiso 1 1 calc R . .
H21C H 0.5226 0.0222 0.7029 0.141 Uiso 1 1 calc R . .
C22 C 0.4497(9) 0.2043(5) 0.8136(8) 0.056(4) Uani 1 1 d . . .
H22 H 0.5091 0.1918 0.8381 0.067 Uiso 1 1 calc R . .
C23 C 0.4699(9) 0.2564(4) 0.7817(8) 0.065(4) Uani 1 1 d . . .
H23A H 0.4879 0.2775 0.8255 0.098 Uiso 1 1 calc R . .
H23B H 0.4137 0.2690 0.7548 0.098 Uiso 1 1 calc R . .
H23C H 0.5205 0.2549 0.7451 0.098 Uiso 1 1 calc R . .
C24 C 0.3784(11) 0.2074(6) 0.8781(9) 0.103(6) Uani 1 1 d . . .
H24A H 0.4017 0.2291 0.9194 0.154 Uiso 1 1 calc R . .
H24B H 0.3688 0.1754 0.9001 0.154 Uiso 1 1 calc R . .
H24C H 0.3192 0.2196 0.8559 0.154 Uiso 1 1 calc R . .
C25 C 0.8915(11) 0.1243(5) 0.6544(9) 0.075(5) Uani 1 1 d . . .
C26 C 0.8991(12) 0.0848(5) 0.6031(8) 0.073(5) Uani 1 1 d . . .
C27 C 0.9754(17) 0.0815(8) 0.5499(13) 0.163(10) Uani 1 1 d . . .
H27 H 0.9771 0.0575 0.5107 0.196 Uiso 1 1 calc R . .
C28 C 1.0473(19) 0.1164(10) 0.5598(19) 0.230(17) Uani 1 1 d . . .
H28 H 1.1019 0.1138 0.5307 0.276 Uiso 1 1 calc R . .
C29 C 1.0384(18) 0.1538(10) 0.6114(17) 0.245(18) Uani 1 1 d . . .
H29 H 1.0840 0.1785 0.6112 0.294 Uiso 1 1 calc R . .
C30 C 0.9675(12) 0.1582(8) 0.6636(13) 0.148(8) Uani 1 1 d U . .
C31 C 0.8191(11) 0.0481(5) 0.5860(9) 0.073(5) Uani 1 1 d . . .
H31 H 0.7648 0.0578 0.6172 0.088 Uiso 1 1 calc R . .
C32 C 0.8502(13) -0.0026(5) 0.6128(8) 0.106(6) Uani 1 1 d . . .
H32A H 0.8707 -0.0016 0.6680 0.158 Uiso 1 1 calc R . .
H32B H 0.9017 -0.0134 0.5814 0.158 Uiso 1 1 calc R . .
H32C H 0.7980 -0.0249 0.6060 0.158 Uiso 1 1 calc R . .
C33 C 0.7855(16) 0.0443(6) 0.4995(11) 0.164(10) Uani 1 1 d . . .
H33A H 0.7356 0.0204 0.4945 0.245 Uiso 1 1 calc R . .
H33B H 0.8375 0.0344 0.4679 0.245 Uiso 1 1 calc R . .
H33C H 0.7620 0.0755 0.4814 0.245 Uiso 1 1 calc R . .
C34 C 0.9611(13) 0.1946(9) 0.7326(15) 0.155(12) Uani 1 1 d . . .
H34 H 0.9011 0.1907 0.7595 0.186 Uiso 1 1 calc R . .
C36 C 1.0398(16) 0.1917(7) 0.7884(12) 0.154(9) Uiso 1 1 d . . .
H36A H 1.0329 0.2160 0.8292 0.231 Uiso 1 1 calc R . .
H36B H 1.0975 0.1974 0.7615 0.231 Uiso 1 1 calc R . .
H36C H 1.0417 0.1597 0.8122 0.231 Uiso 1 1 calc R . .
C37 C 0.9663(14) 0.2460(8) 0.6921(17) 0.199(14) Uani 1 1 d . . .
H37A H 0.9145 0.2494 0.6536 0.298 Uiso 1 1 calc R . .
H37B H 1.0253 0.2490 0.6658 0.298 Uiso 1 1 calc R . .
H37C H 0.9622 0.2711 0.7318 0.298 Uiso 1 1 calc R . .
C38 C 0.7676(10) 0.0393(4) 0.8554(6) 0.046(4) Uani 1 1 d . . .
C39 C 0.6940(10) 0.0275(4) 0.7901(6) 0.063(4) Uani 1 1 d . . .
H39A H 0.6316 0.0311 0.8104 0.094 Uiso 1 1 calc R . .
H39B H 0.7026 -0.0055 0.7723 0.094 Uiso 1 1 calc R . .
H39C H 0.7011 0.0496 0.7463 0.094 Uiso 1 1 calc R . .
C40 C 0.7562(10) 0.0068(4) 0.9293(6) 0.060(4) Uani 1 1 d . . .
H40A H 0.6927 0.0098 0.9474 0.091 Uiso 1 1 calc R . .
H40B H 0.8005 0.0171 0.9709 0.091 Uiso 1 1 calc R . .
H40C H 0.7683 -0.0267 0.9158 0.091 Uiso 1 1 calc R . .
C41 C 0.8682(9) 0.0343(4) 0.8274(7) 0.059(4) Uani 1 1 d . . .
H41A H 0.8758 0.0545 0.7813 0.088 Uiso 1 1 calc R . .
H41B H 0.8802 0.0007 0.8141 0.088 Uiso 1 1 calc R . .
H41C H 0.9122 0.0446 0.8692 0.088 Uiso 1 1 calc R . .
C42 C 0.7411(9) 0.2265(4) 0.9687(6) 0.038(3) Uani 1 1 d . . .
C43 C 0.8291(8) 0.2524(4) 0.9438(7) 0.049(3) Uani 1 1 d . . .
H43A H 0.8265 0.2566 0.8870 0.073 Uiso 1 1 calc R . .
H43B H 0.8839 0.2333 0.9593 0.073 Uiso 1 1 calc R . .
H43C H 0.8331 0.2839 0.9692 0.073 Uiso 1 1 calc R . .
C44 C 0.6515(9) 0.2538(4) 0.9420(6) 0.049(4) Uani 1 1 d . . .
H44A H 0.6499 0.2575 0.8851 0.074 Uiso 1 1 calc R . .
H44B H 0.6510 0.2854 0.9667 0.074 Uiso 1 1 calc R . .
H44C H 0.5968 0.2355 0.9572 0.074 Uiso 1 1 calc R . .
C45 C 0.7431(10) 0.2211(4) 1.0583(6) 0.060(4) Uani 1 1 d . . .
H45A H 0.7998 0.2040 1.0757 0.090 Uiso 1 1 calc R . .
H45B H 0.6886 0.2028 1.0737 0.090 Uiso 1 1 calc R . .
H45C H 0.7423 0.2529 1.0825 0.090 Uiso 1 1 calc R . .
C46 C 0.5624(9) 0.0974(4) 1.0398(7) 0.048(3) Uani 1 1 d . . .
C47 C 0.5257(9) 0.0928(5) 0.9534(8) 0.076(5) Uani 1 1 d . . .
H47A H 0.5415 0.1219 0.9246 0.115 Uiso 1 1 calc R . .
H47B H 0.4581 0.0887 0.9519 0.115 Uiso 1 1 calc R . .
H47C H 0.5546 0.0649 0.9292 0.115 Uiso 1 1 calc R . .
C48 C 0.5266(9) 0.1427(5) 1.0745(8) 0.066(4) Uani 1 1 d . . .
H48A H 0.5455 0.1701 1.0431 0.099 Uiso 1 1 calc R . .
H48B H 0.5522 0.1462 1.1280 0.099 Uiso 1 1 calc R . .
H48C H 0.4586 0.1414 1.0752 0.099 Uiso 1 1 calc R . .
C49 C 0.5346(8) 0.0521(4) 1.0829(8) 0.066(4) Uani 1 1 d . . .
H49A H 0.5593 0.0240 1.0564 0.100 Uiso 1 1 calc R . .
H49B H 0.4667 0.0500 1.0832 0.100 Uiso 1 1 calc R . .
H49C H 0.5601 0.0533 1.1367 0.100 Uiso 1 1 calc R . .
C50 C 0.9393(8) 0.1102(4) 1.0557(7) 0.045(3) Uani 1 1 d . . .
C51 C 0.9731(9) 0.1345(4) 0.9808(7) 0.056(4) Uani 1 1 d . . .
H51A H 0.9575 0.1142 0.9355 0.084 Uiso 1 1 calc R . .
H51B H 1.0407 0.1390 0.9853 0.084 Uiso 1 1 calc R . .
H51C H 0.9426 0.1658 0.9741 0.084 Uiso 1 1 calc R . .
C52 C 0.9812(10) 0.0607(5) 1.0677(9) 0.081(5) Uani 1 1 d . . .
H52A H 0.9658 0.0407 1.0220 0.122 Uiso 1 1 calc R . .
H52B H 0.9558 0.0459 1.1143 0.122 Uiso 1 1 calc R . .
H52C H 1.0489 0.0634 1.0746 0.122 Uiso 1 1 calc R . .
C53 C 0.9653(9) 0.1410(5) 1.1284(8) 0.088(5) Uani 1 1 d . . .
H53A H 0.9396 0.1734 1.1213 0.131 Uiso 1 1 calc R . .
H53B H 1.0331 0.1429 1.1351 0.131 Uiso 1 1 calc R . .
H53C H 0.9395 0.1263 1.1748 0.131 Uiso 1 1 calc R . .
C54 C 0.7782(10) -0.0221(4) 1.1753(7) 0.046(3) Uani 1 1 d . . .
C55 C 0.8438(13) -0.0158(6) 1.2474(10) 0.127(8) Uani 1 1 d . . .
H55A H 0.9053 -0.0059 1.2308 0.190 Uiso 1 1 calc R . .
H55B H 0.8490 -0.0462 1.2757 0.190 Uiso 1 1 calc R . .
H55C H 0.8188 0.0089 1.2816 0.190 Uiso 1 1 calc R . .
C56 C 0.8157(14) -0.0601(5) 1.1227(9) 0.135(9) Uani 1 1 d . . .
H56A H 0.8779 -0.0509 1.1069 0.203 Uiso 1 1 calc R . .
H56B H 0.7743 -0.0634 1.0763 0.203 Uiso 1 1 calc R . .
H56C H 0.8192 -0.0907 1.1507 0.203 Uiso 1 1 calc R . .
C57 C 0.6822(12) -0.0369(6) 1.2004(13) 0.150(9) Uani 1 1 d . . .
H57A H 0.6589 -0.0131 1.2368 0.224 Uiso 1 1 calc R . .
H57B H 0.6861 -0.0683 1.2262 0.224 Uiso 1 1 calc R . .
H57C H 0.6398 -0.0390 1.1544 0.224 Uiso 1 1 calc R . .
C58 C 0.7260(10) 0.1336(4) 1.2776(7) 0.040(3) Uani 1 1 d . . .
C59 C 0.6950(9) 0.1865(4) 1.2761(7) 0.055(4) Uani 1 1 d . . .
H59A H 0.6353 0.1894 1.2469 0.083 Uiso 1 1 calc R . .
H59B H 0.7418 0.2060 1.2507 0.083 Uiso 1 1 calc R . .
H59C H 0.6881 0.1979 1.3296 0.083 Uiso 1 1 calc R . .
C60 C 0.8176(9) 0.1271(4) 1.3238(7) 0.057(4) Uani 1 1 d . . .
H60A H 0.8344 0.0930 1.3248 0.086 Uiso 1 1 calc R . .
H60B H 0.8109 0.1386 1.3773 0.086 Uiso 1 1 calc R . .
H60C H 0.8664 0.1455 1.2990 0.086 Uiso 1 1 calc R . .
C61 C 0.6497(9) 0.1026(5) 1.3142(6) 0.065(4) Uani 1 1 d . . .
H61A H 0.5906 0.1072 1.2848 0.098 Uiso 1 1 calc R . .
H61B H 0.6426 0.1122 1.3686 0.098 Uiso 1 1 calc R . .
H61C H 0.6676 0.0687 1.3123 0.098 Uiso 1 1 calc R . .

loop_
_atom_site_aniso_label
_atom_site_aniso_U_11
_atom_site_aniso_U_22
_atom_site_aniso_U_33
_atom_site_aniso_U_23
_atom_site_aniso_U_13
_atom_site_aniso_U_12
Sm1 0.0374(4) 0.0351(3) 0.0350(3) 0.0015(3) 0.0016(3) -0.0050(4)
Al1 0.034(3) 0.0310(17) 0.0352(17) -0.0001(14) 0.0011(18) -0.0019(19)
Al2 0.026(2) 0.0385(18) 0.0344(17) 0.0007(14) 0.0031(17) -0.0042(18)
O1 0.043(6) 0.032(4) 0.039(4) 0.005(3) 0.001(4) 0.001(4)
O2 0.050(7) 0.060(5) 0.048(5) -0.010(4) 0.003(5) -0.025(5)
O3 0.038(6) 0.048(5) 0.067(5) -0.001(4) 0.036(5) -0.010(4)
O4 0.053(6) 0.025(4) 0.033(4) -0.007(3) 0.001(4) 0.001(4)
O5 0.045(6) 0.032(4) 0.026(3) -0.006(3) -0.009(4) 0.006(4)
O6 0.024(5) 0.040(4) 0.032(4) 0.005(3) -0.012(4) -0.005(4)
O7 0.014(5) 0.038(4) 0.035(4) 0.007(3) 0.000(4) -0.004(4)
O8 0.057(6) 0.035(4) 0.053(4) 0.010(3) 0.012(5) -0.001(4)
O9 0.053(6) 0.059(5) 0.033(4) -0.014(4) 0.011(4) -0.010(5)
C1 0.012(8) 0.053(7) 0.047(7) 0.009(6) 0.008(6) 0.015(6)
C2 0.035(8) 0.046(7) 0.056(8) 0.006(6) 0.002(7) 0.000(6)
C3 0.044(10) 0.036(6) 0.074(9) 0.017(6) -0.002(8) -0.005(7)
C4 0.059(11) 0.063(10) 0.073(9) 0.034(7) 0.025(9) 0.018(8)
C5 0.054(10) 0.063(8) 0.051(7) 0.014(7) 0.011(7) 0.024(8)
C6 0.044(10) 0.041(7) 0.061(8) 0.005(6) 0.006(7) 0.009(7)
C7 0.110(14) 0.037(6) 0.072(9) 0.000(7) -0.017(10) -0.026(10)
C8 0.19(2) 0.063(9) 0.063(9) -0.014(8) 0.003(12) 0.002(13)
C9 0.15(2) 0.088(11) 0.118(13) 0.012(10) -0.065(14) -0.048(13)
C10 0.044(10) 0.054(8) 0.049(7) 0.001(6) -0.004(7) 0.018(8)
C11 0.091(14) 0.100(11) 0.096(11) -0.042(9) 0.002(11) 0.028(11)
C12 0.057(13) 0.084(11) 0.121(13) 0.005(9) -0.001(11) -0.017(10)
C13 0.054(12) 0.064(9) 0.048(8) 0.016(7) -0.017(8) -0.030(9)
C14 0.057(12) 0.070(10) 0.066(9) 0.023(8) -0.023(9) -0.041(9)
C15 0.16(2) 0.077(12) 0.093(12) 0.041(10) -0.064(15) -0.063(14)
C16 0.092(17) 0.069(12) 0.17(2) 0.019(12) -0.091(16) -0.011(12)
C17 0.066(12) 0.059(10) 0.126(13) 0.005(9) -0.058(11) 0.010(9)
C18 0.046(10) 0.054(9) 0.070(9) 0.035(7) -0.022(8) -0.018(8)
C19 0.070(13) 0.105(12) 0.084(10) -0.045(10) 0.030(10) -0.053(11)
C20 0.26(3) 0.157(18) 0.092(13) -0.013(12) 0.027(16) -0.118(19)
C21 0.079(14) 0.088(11) 0.115(13) -0.028(10) 0.014(11) -0.009(11)
C22 0.018(8) 0.078(9) 0.071(9) 0.013(7) 0.001(7) 0.021(8)
C23 0.045(10) 0.054(8) 0.096(10) 0.002(7) -0.005(8) 0.013(8)
C24 0.066(13) 0.135(14) 0.109(12) 0.050(11) 0.019(11) 0.031(11)
C25 0.051(12) 0.068(10) 0.108(12) 0.011(9) 0.044(10) 0.013(9)
C26 0.077(13) 0.075(10) 0.071(9) 0.017(8) 0.039(10) -0.003(10)
C27 0.15(2) 0.16(2) 0.19(2) -0.049(17) 0.12(2) -0.039(18)
C28 0.18(3) 0.21(3) 0.32(4) -0.09(3) 0.21(3) -0.08(2)
C29 0.20(3) 0.24(3) 0.32(4) -0.15(3) 0.22(3) -0.13(2)
C30 0.066(13) 0.176(16) 0.211(18) -0.048(15) 0.107(13) -0.067(13)
C31 0.068(13) 0.071(10) 0.083(11) 0.001(8) 0.031(10) 0.000(10)
C32 0.17(2) 0.066(10) 0.079(10) 0.009(8) 0.024(12) 0.014(12)
C33 0.25(3) 0.111(15) 0.128(17) 0.007(13) -0.062(19) -0.008(17)
C34 0.033(13) 0.22(2) 0.22(2) -0.17(2) 0.064(15) -0.049(16)
C37 0.045(16) 0.19(2) 0.36(4) -0.13(3) -0.079(19) 0.040(17)
C38 0.062(11) 0.031(6) 0.047(7) -0.004(5) 0.012(8) 0.007(7)
C39 0.103(14) 0.047(7) 0.037(6) -0.002(6) -0.026(8) -0.003(8)
C40 0.099(13) 0.031(6) 0.052(7) 0.000(5) 0.009(8) -0.002(8)
C41 0.069(11) 0.051(7) 0.056(8) -0.002(6) 0.016(8) 0.018(8)
C42 0.042(9) 0.040(6) 0.030(6) -0.006(5) -0.014(6) 0.004(7)
C43 0.036(9) 0.048(7) 0.062(8) 0.001(6) -0.009(7) -0.009(7)
C44 0.053(10) 0.039(7) 0.057(7) -0.003(6) 0.012(7) -0.005(7)
C45 0.096(13) 0.039(7) 0.043(7) -0.004(5) -0.014(8) 0.009(8)
C46 0.024(9) 0.059(8) 0.060(8) 0.010(6) -0.017(7) -0.011(7)
C47 0.032(10) 0.082(10) 0.114(12) 0.015(9) -0.016(9) -0.005(9)
C48 0.023(9) 0.081(10) 0.093(10) -0.012(8) 0.000(8) 0.005(8)
C49 0.021(9) 0.085(10) 0.093(10) 0.008(8) 0.011(8) -0.020(8)
C50 0.001(8) 0.059(8) 0.075(9) 0.008(7) 0.001(7) 0.002(6)
C51 0.033(9) 0.062(8) 0.075(8) 0.018(7) 0.027(8) 0.001(7)
C52 0.045(11) 0.090(11) 0.109(11) 0.032(9) 0.007(9) 0.013(9)
C53 0.035(10) 0.145(14) 0.082(10) -0.044(10) -0.014(8) -0.019(10)
C54 0.054(11) 0.038(7) 0.048(7) 0.008(6) 0.012(8) 0.000(7)
C55 0.14(2) 0.092(12) 0.139(15) 0.042(11) -0.090(15) -0.021(13)
C56 0.25(3) 0.057(9) 0.099(12) 0.017(8) 0.075(15) 0.048(13)
C57 0.069(15) 0.103(14) 0.28(3) 0.104(16) 0.030(16) 0.000(12)
C58 0.033(9) 0.044(6) 0.043(6) -0.014(6) 0.013(6) -0.002(7)
C59 0.043(10) 0.069(8) 0.053(7) -0.012(7) -0.002(7) 0.007(8)
C60 0.023(9) 0.066(8) 0.082(9) -0.003(7) -0.012(8) 0.003(7)
C61 0.039(10) 0.119(11) 0.037(7) -0.002(7) 0.001(7) -0.032(9)

loop_
_atom_type_symbol
_atom_type_description
_atom_type_scat_dispersion_real
_atom_type_scat_dispersion_imag
_atom_type_scat_source
C C 0.0033 0.0016 'International Tables Vol C Tables 4.2.6.8 and 6.1.1.4'
H H 0.0000 0.0000 'International Tables Vol C Tables 4.2.6.8 and 6.1.1.4'
O O 0.0106 0.0060 'International Tables Vol C Tables 4.2.6.8 and 6.1.1.4'
Al Al 0.0645 0.0514 'International Tables Vol C Tables 4.2.6.8 and 6.1.1.4'
Sm Sm -0.1638 3.4418 'International Tables Vol C Tables 4.2.6.8 and 6.1.1.4'

loop_
_geom_angle_atom_site_label_1
_geom_angle_atom_site_label_2
_geom_angle_atom_site_label_3
_geom_angle
_geom_angle_site_symmetry_1
_geom_angle_site_symmetry_3
_geom_angle_publ_flag
O3 Sm1 O2 107.0(3) . . ?
O3 Sm1 O1 103.4(3) . . ?
O2 Sm1 O1 101.0(3) . . ?
O3 Sm1 O5 129.7(3) . . ?
O2 Sm1 O5 113.2(3) . . ?
O1 Sm1 O5 97.3(2) . . ?
O3 Sm1 O4 87.7(2) . . ?
O2 Sm1 O4 96.8(3) . . ?
O1 Sm1 O4 155.1(2) . . ?
O5 Sm1 O4 59.36(18) . . ?
O3 Sm1 Al1 111.6(2) . . ?
O2 Sm1 Al1 105.1(2) . . ?
O1 Sm1 Al1 126.93(18) . . ?
O5 Sm1 Al1 29.78(14) . . ?
O4 Sm1 Al1 29.71(13) . . ?
O4 Al1 O5 95.0(3) . . ?
O4 Al1 O7 121.3(4) . . ?
O5 Al1 O7 122.8(3) . . ?
O4 Al1 O6 118.4(3) . . ?
O5 Al1 O6 119.2(4) . . ?
O7 Al1 O6 82.8(3) . . ?
O4 Al1 Al2 130.7(3) . . ?
O5 Al1 Al2 134.1(2) . . ?
O7 Al1 Al2 41.6(2) . . ?
O6 Al1 Al2 41.2(2) . . ?
O4 Al1 Sm1 47.8(2) . . ?
O5 Al1 Sm1 47.5(2) . . ?
O7 Al1 Sm1 145.8(3) . . ?
O6 Al1 Sm1 131.4(3) . . ?
Al2 Al1 Sm1 172.43(15) . . ?
O9 Al2 O8 125.1(4) . . ?
O9 Al2 O6 107.4(4) . . ?
O8 Al2 O6 114.1(4) . . ?
O9 Al2 O7 113.1(4) . . ?
O8 Al2 O7 108.3(4) . . ?
O6 Al2 O7 80.0(3) . . ?
O9 Al2 Al1 117.5(3) . . ?
O8 Al2 Al1 117.4(3) . . ?
O6 Al2 Al1 40.5(2) . . ?
O7 Al2 Al1 39.5(2) . . ?
C1 O1 Sm1 154.2(6) . . ?
C13 O2 Sm1 160.1(8) . . ?
C25 O3 Sm1 158.5(8) . . ?
C38 O4 Al1 132.4(6) . . ?
C38 O4 Sm1 125.0(5) . . ?
Al1 O4 Sm1 102.5(3) . . ?
C42 O5 Al1 130.8(6) . . ?
C42 O5 Sm1 126.3(5) . . ?
Al1 O5 Sm1 102.8(3) . . ?
C46 O6 Al1 132.2(6) . . ?
C46 O6 Al2 129.1(6) . . ?
Al1 O6 Al2 98.3(4) . . ?
C50 O7 Al1 132.9(6) . . ?
C50 O7 Al2 128.2(6) . . ?
Al1 O7 Al2 98.9(4) . . ?
C54 O8 Al2 154.7(7) . . ?
C58 O9 Al2 154.7(7) . . ?
O1 C1 C6 121.2(10) . . ?
O1 C1 C2 121.5(10) . . ?
C6 C1 C2 117.2(10) . . ?
C3 C2 C1 118.9(11) . . ?
C3 C2 C7 120.3(11) . . ?
C1 C2 C7 120.8(10) . . ?
C4 C3 C2 122.1(11) . . ?
C3 C4 C5 120.3(11) . . ?
C4 C5 C6 121.1(12) . . ?
C5 C6 C1 120.2(11) . . ?
C5 C6 C10 118.9(11) . . ?
C1 C6 C10 120.9(10) . . ?
C2 C7 C9 117.1(13) . . ?
C2 C7 C8 108.5(12) . . ?
C9 C7 C8 109.6(12) . . ?
C11 C10 C6 112.4(11) . . ?
C11 C10 C12 111.8(11) . . ?
C6 C10 C12 112.0(10) . . ?
O2 C13 C14 122.1(16) . . ?
O2 C13 C18 119.1(12) . . ?
C14 C13 C18 118.6(15) . . ?
C13 C14 C15 123.0(18) . . ?
C13 C14 C19 121.1(15) . . ?
C15 C14 C19 115.9(16) . . ?
C14 C15 C16 116.5(17) . . ?
C17 C16 C15 122.6(18) . . ?
C16 C17 C18 121.4(17) . . ?
C17 C18 C13 117.6(14) . . ?
C17 C18 C22 121.3(15) . . ?
C13 C18 C22 120.9(12) . . ?
C21 C19 C20 108.9(12) . . ?
C21 C19 C14 110.5(11) . . ?
C20 C19 C14 114.7(16) . . ?
C18 C22 C24 114.8(13) . . ?
C18 C22 C23 109.6(10) . . ?
C24 C22 C23 109.5(11) . . ?
O3 C25 C26 120.6(14) . . ?
O3 C25 C30 119.2(14) . . ?
C26 C25 C30 120.0(15) . . ?
C25 C26 C27 121.0(16) . . ?
C25 C26 C31 123.6(14) . . ?
C27 C26 C31 114.2(16) . . ?
C28 C27 C26 116.3(19) . . ?
C29 C28 C27 121(2) . . ?
C28 C29 C30 125(2) . . ?
C29 C30 C25 116(2) . . ?
C29 C30 C34 127.6(18) . . ?
C25 C30 C34 116.1(14) . . ?
C33 C31 C32 107.3(13) . . ?
C33 C31 C26 115.4(13) . . ?
C32 C31 C26 109.9(14) . . ?
C36 C34 C30 113.2(19) . . ?
C36 C34 C37 106.7(17) . . ?
C30 C34 C37 104(2) . . ?
O4 C38 C39 107.5(9) . . ?
O4 C38 C41 107.1(9) . . ?
C39 C38 C41 112.3(10) . . ?
O4 C38 C40 109.0(8) . . ?
C39 C38 C40 111.8(10) . . ?
C41 C38 C40 109.0(10) . . ?
O5 C42 C43 109.0(9) . . ?
O5 C42 C45 110.5(8) . . ?
C43 C42 C45 109.8(10) . . ?
O5 C42 C44 106.5(9) . . ?
C43 C42 C44 111.9(9) . . ?
C45 C42 C44 109.0(10) . . ?
C48 C46 O6 110.3(10) . . ?
C48 C46 C49 114.0(11) . . ?
O6 C46 C49 106.5(10) . . ?
C48 C46 C47 109.8(11) . . ?
O6 C46 C47 108.3(10) . . ?
C49 C46 C47 107.8(10) . . ?
O7 C50 C52 109.7(10) . . ?
O7 C50 C53 108.4(10) . . ?
C52 C50 C53 108.3(11) . . ?
O7 C50 C51 107.9(9) . . ?
C52 C50 C51 112.0(10) . . ?
C53 C50 C51 110.5(11) . . ?
O8 C54 C56 108.7(9) . . ?
O8 C54 C57 109.5(11) . . ?
C56 C54 C57 109.2(14) . . ?
O8 C54 C55 109.7(10) . . ?
C56 C54 C55 109.9(14) . . ?
C57 C54 C55 109.9(13) . . ?
O9 C58 C60 111.3(10) . . ?
O9 C58 C59 105.2(9) . . ?
C60 C58 C59 111.6(10) . . ?
O9 C58 C61 109.7(9) . . ?
C60 C58 C61 109.6(10) . . ?
C59 C58 C61 109.4(11) . . ?

loop_
_geom_bond_atom_site_label_1
_geom_bond_atom_site_label_2
_geom_bond_distance
_geom_bond_site_symmetry_2
_geom_bond_publ_flag
Sm1 O3 2.130(7) . ?
Sm1 O2 2.150(9) . ?
Sm1 O1 2.184(6) . ?
Sm1 O5 2.572(6) . ?
Sm1 O4 2.583(6) . ?
Sm1 Al1 3.405(3) . ?
Al1 O4 1.729(6) . ?
Al1 O5 1.734(6) . ?
Al1 O7 1.781(7) . ?
Al1 O6 1.817(7) . ?
Al1 Al2 2.768(4) . ?
Al2 O9 1.659(7) . ?
Al2 O8 1.661(7) . ?
Al2 O6 1.842(7) . ?
Al2 O7 1.861(7) . ?
O1 C1 1.341(11) . ?
O2 C13 1.336(15) . ?
O3 C25 1.371(14) . ?
O4 C38 1.485(11) . ?
O5 C42 1.460(11) . ?
O6 C46 1.469(13) . ?
O7 C50 1.477(12) . ?
O8 C54 1.409(12) . ?
O9 C58 1.411(12) . ?
C1 C6 1.417(15) . ?
C1 C2 1.436(14) . ?
C2 C3 1.401(14) . ?
C2 C7 1.466(15) . ?
C3 C4 1.335(16) . ?
C4 C5 1.372(16) . ?
C5 C6 1.385(14) . ?
C6 C10 1.518(15) . ?
C7 C9 1.508(19) . ?
C7 C8 1.559(19) . ?
C10 C11 1.509(16) . ?
C10 C12 1.523(16) . ?
C13 C14 1.340(17) . ?
C13 C18 1.421(18) . ?
C14 C15 1.38(2) . ?
C14 C19 1.559(19) . ?
C15 C16 1.40(2) . ?
C16 C17 1.30(2) . ?
C17 C18 1.393(18) . ?
C18 C22 1.510(17) . ?
C19 C21 1.519(18) . ?
C19 C20 1.54(2) . ?
C22 C24 1.508(16) . ?
C22 C23 1.548(15) . ?
C25 C26 1.386(18) . ?
C25 C30 1.42(2) . ?
C26 C27 1.43(2) . ?
C26 C31 1.526(19) . ?
C27 C28 1.40(3) . ?
C28 C29 1.35(3) . ?
C29 C30 1.36(2) . ?
C30 C34 1.53(2) . ?
C31 C33 1.51(2) . ?
C31 C32 1.516(16) . ?
C34 C36 1.43(3) . ?
C34 C37 1.56(3) . ?
C38 C39 1.514(15) . ?
C38 C41 1.517(15) . ?
C38 C40 1.538(14) . ?
C42 C43 1.502(14) . ?
C42 C45 1.510(13) . ?
C42 C44 1.519(14) . ?
C46 C48 1.464(15) . ?
C46 C49 1.493(15) . ?
C46 C47 1.527(16) . ?
C50 C52 1.486(15) . ?
C50 C53 1.516(16) . ?
C50 C51 1.516(15) . ?
C54 C56 1.474(16) . ?
C54 C57 1.489(18) . ?
C54 C55 1.503(17) . ?
C58 C60 1.491(15) . ?
C58 C59 1.509(14) . ?
C58 C61 1.518(15) . ?
